data_7059084
loop_
_publ_author_name
'Mondal, Tuhina'
'Haldar, Dhrubaa'
'Ghosh, Arnab'
'Ghorai, Uttam Kumar'
'Saha, Shyamal K.'

_publ_section_title
;
 A MOF functionalized with CdTe quantum dots as an efficient white light
 emitting phosphor material for applications in displays
;
_journal_issue 1
_journal_name_full 'New Journal of Chemistry'
_journal_page_first 55
_journal_page_last 63
_journal_paper_doi 10.1039/C9NJ04304G
_journal_volume 44
_journal_year 2020
_chemical_formula_moiety 'C18 H9 Cd N2 O8'
_chemical_formula_sum 'C18 H9 Cd N2 O8'
_chemical_formula_weight 493.67
_space_group_crystal_system monoclinic
_space_group_IT_number 15
_space_group_name_Hall '-C 2yc'
_space_group_name_H-M_alt 'C 1 2/c 1'
_atom_sites_solution_hydrogens geom
_atom_sites_solution_primary direct
_audit_creation_date 2019-03-26
_audit_creation_method
;
Olex2 1.2
(compiled 2017.08.10 svn.r3458 for OlexSys, GUI svn.r5381)
;
_audit_update_record
;
2019-03-26 deposited with the CCDC.	2019-11-22 downloaded from the CCDC.
;
_cell_angle_alpha 90
_cell_angle_beta 114.252(5)
_cell_angle_gamma 90
_cell_formula_units_Z 8
_cell_length_a 21.989(2)
_cell_length_b 11.1499(9)
_cell_length_c 19.1729(17)
_cell_measurement_reflns_used 5268
_cell_measurement_temperature 100
_cell_measurement_theta_max 27.309
_cell_measurement_theta_min 2.330
_cell_volume 4285.9(7)
_computing_cell_refinement 'SAINT V8.18C (?, 2016)'
_computing_data_reduction 'SAINT V8.18C (?, 2016)'
_computing_molecular_graphics 'Olex2 (Dolomanov et al., 2009)'
_computing_publication_material 'Olex2 (Dolomanov et al., 2009)'
_computing_structure_refinement 'XL (Sheldrick, 2008)'
_computing_structure_solution 'ShelXS (Sheldrick, 2008)'
_diffrn_ambient_temperature 100
_diffrn_measured_fraction_theta_full 1.000
_diffrn_measured_fraction_theta_max 1.000
_diffrn_measurement_device_type 'Bruker APEX-II CCD'
_diffrn_measurement_method '\f and \w scans'
_diffrn_radiation_monochromator graphite
_diffrn_radiation_type MoK\a
_diffrn_radiation_wavelength 0.71073
_diffrn_reflns_av_R_equivalents 0.0549
_diffrn_reflns_av_unetI/netI 0.0423
_diffrn_reflns_Laue_measured_fraction_full 1.000
_diffrn_reflns_Laue_measured_fraction_max 1.000
_diffrn_reflns_limit_h_max 26
_diffrn_reflns_limit_h_min -27
_diffrn_reflns_limit_k_max 13
_diffrn_reflns_limit_k_min -13
_diffrn_reflns_limit_l_max 23
_diffrn_reflns_limit_l_min -23
_diffrn_reflns_number 24332
_diffrn_reflns_point_group_measured_fraction_full 1.000
_diffrn_reflns_point_group_measured_fraction_max 1.000
_diffrn_reflns_theta_full 25.242
_diffrn_reflns_theta_max 26.372
_diffrn_reflns_theta_min 2.032
_diffrn_standards_number 0
_exptl_absorpt_coefficient_mu 1.062
_exptl_absorpt_correction_T_max 0.7457
_exptl_absorpt_correction_T_min 0.6784
_exptl_absorpt_correction_type multi-scan
_exptl_absorpt_process_details
'SADABS-2008/1 (Bruker,2008) was used for absorption correction. wR2(int) was 0.0723 before and 0.0550 after correction. The Ratio of minimum to maximum transmission is 0.9097. The \l/2 correction factor is 0.0015.'
_exptl_crystal_colour colourless
_exptl_crystal_colour_primary colourless
_exptl_crystal_density_diffrn 1.530
_exptl_crystal_description block
_exptl_crystal_F_000 1944
_exptl_crystal_size_max 0.351
_exptl_crystal_size_mid 0.17
_exptl_crystal_size_min 0.135
_refine_diff_density_max 1.753
_refine_diff_density_min -1.840
_refine_diff_density_rms 0.166
_refine_ls_extinction_method none
_refine_ls_goodness_of_fit_ref 0.971
_refine_ls_hydrogen_treatment constr
_refine_ls_matrix_type full
_refine_ls_number_parameters 219
_refine_ls_number_reflns 4384
_refine_ls_number_restraints 1
_refine_ls_restrained_S_all 0.972
_refine_ls_R_factor_all 0.0875
_refine_ls_R_factor_gt 0.0801
_refine_ls_shift/su_max 0.000
_refine_ls_shift/su_mean 0.000
_refine_ls_structure_factor_coef Fsqd
_refine_ls_weighting_details 'w=1/[\s^2^(Fo^2^)+(0.0741P)^2^+231.2995P] where P=(Fo^2^+2Fc^2^)/3'
_refine_ls_weighting_scheme calc
_refine_ls_wR_factor_gt 0.2015
_refine_ls_wR_factor_ref 0.2057
_reflns_Friedel_coverage 0.000
_reflns_number_gt 3929
_reflns_number_total 4384
_reflns_threshold_expression 'I > 2\s(I)'
_cod_data_source_file c9nj04304g2.cif
_cod_data_source_block CP1
_cod_depositor_comments
;Adding full bibliography for 7059084.cif.

 Adding full bibliography for 7059084.cif.
;
_cod_database_code 7059084
_shelx_shelxl_version_number 2016/6
_shelx_space_group_comment
;
The symmetry employed for this shelxl refinement is uniquely defined
by the following loop, which should always be used as a source of
symmetry information in preference to the above space-group names.
They are only intended as comments.
;
_olex2_refinement_description
;
1. Fixed Uiso
 At 1.2 times of:
  All C(H) groups, All N(H) groups
 At 1.5 times of:
  All C(H,H,H) groups
2. Rigid bond restraints
 C18, C19
 with sigma for 1-2 distances of 0.01 and sigma for 1-3 distances of 0.01
3. Uiso/Uaniso restraints and constraints
Uanis(C15) = Uanis(C16)
Uanis(N2) = Uanis(N1)
4. Others
 Fixed Sof: C2(0.5) C3(0.5) C4(0.5) C5(0.5) C6(0.5) C7(0.5) C8(0.5) C9(0.5)
 C10(0.5) C11(0.5) C1A(0.5) C1B(0.5) C1C(0.5) C1D(0.5) C1E(0.5) C0AA(0.5)
5.a Free rotating group:
 C2(C3,C4,C5,C6,C7), C8(C9,C10,C11,C1A,C1B)
5.b Ternary CH refined with riding coordinates:
 C19(H19)
5.c Aromatic/amide H refined with riding coordinates:
 N2(H2), C13(H13), C14(H14), C15(H15), C17(H17)
5.d Idealised Me refined as rotating group:
 C20(H20A,H20B,H20C)
;
_platon_squeeze_void_probe_radius 1.20
_olex2_submission_special_instructions 'No special instructions were received'

loop_
_space_group_symop_operation_xyz
'x, y, z'
'-x, y, -z+1/2'
'x+1/2, y+1/2, z'
'-x+1/2, y+1/2, -z+1/2'
'-x, -y, -z'
'x, -y, z-1/2'
'-x+1/2, -y+1/2, -z'
'x+1/2, -y+1/2, z-1/2'

loop_
_atom_site_label
_atom_site_type_symbol
_atom_site_fract_x
_atom_site_fract_y
_atom_site_fract_z
_atom_site_U_iso_or_equiv
_atom_site_adp_type
_atom_site_occupancy
_atom_site_site_symmetry_order
_atom_site_calc_flag
_atom_site_refinement_flags_posn
_atom_site_refinement_flags_adp
_atom_site_refinement_flags_occupancy
_atom_site_disorder_assembly
_atom_site_disorder_group
Cd1 Cd 0.23292(3) 0.29841(5) 0.33652(3) 0.0207(2) Uani 1 1 d . . . . .
O1 O 0.1371(3) 0.3138(5) 0.2267(3) 0.0287(14) Uani 1 1 d . . . . .
O2 O 0.2017(3) 0.4692(6) 0.2405(3) 0.0295(14) Uani 1 1 d . . . . .
O4 O 0.2729(3) 0.1458(5) 0.4361(3) 0.0307(15) Uani 1 1 d . . . . .
O3 O 0.1865(3) 0.1027(5) 0.3324(3) 0.0273(13) Uani 1 1 d . . . . .
O8 O 0.2887(4) 0.2057(6) 0.2718(4) 0.0369(16) Uani 1 1 d . . . . .
O7 O 0.1744(3) 0.3702(5) 0.4045(3) 0.0254(13) Uani 1 1 d . . . . .
O5 O 0.4329(3) 0.2729(6) 0.6179(3) 0.0276(14) Uani 1 1 d . . . . .
N1 N 0.3250(5) 0.4179(7) 0.4027(4) 0.0398(16) Uani 1 1 d . . . . .
N2 N 0.4566(5) 0.4664(7) 0.5998(4) 0.0398(16) Uani 1 1 d . . . . .
H2 H 0.480818 0.526825 0.622758 0.048 Uiso 1 1 calc R . . . .
C12 C 0.1500(5) 0.4113(7) 0.2029(5) 0.0268(19) Uani 1 1 d . . . . .
C13 C 0.3399(4) 0.5116(8) 0.3684(5) 0.027(2) Uani 1 1 d . . . . .
H13 H 0.315861 0.521676 0.315972 0.033 Uiso 1 1 calc R . . . .
C14 C 0.3887(5) 0.5925(9) 0.4070(6) 0.037(2) Uani 1 1 d . . . . .
H14 H 0.397060 0.657286 0.381640 0.044 Uiso 1 1 calc R . . . .
C15 C 0.4248(6) 0.5765(10) 0.4832(5) 0.044(2) Uani 1 1 d . . . . .
H15 H 0.456965 0.632867 0.510571 0.053 Uiso 1 1 calc R . . . .
C16 C 0.4148(6) 0.4791(10) 0.5203(5) 0.044(2) Uani 1 1 d . . . . .
C17 C 0.3629(5) 0.4015(8) 0.4784(5) 0.031(2) Uani 1 1 d . . . . .
H17 H 0.353978 0.336491 0.503124 0.038 Uiso 1 1 calc R . . . .
C1 C 0.2276(5) 0.0743(8) 0.3972(5) 0.030(2) Uani 1 1 d . . . . .
C20 C 0.2932(11) 0.2521(14) 0.2089(10) 0.088(6) Uani 1 1 d . . . . .
H20A H 0.254360 0.230354 0.164217 0.131 Uiso 1 1 calc GR . . . .
H20B H 0.332303 0.221052 0.204630 0.131 Uiso 1 1 calc GR . . . .
H20C H 0.296290 0.337923 0.213122 0.131 Uiso 1 1 calc GR . . . .
C18 C 0.4612(7) 0.3662(10) 0.6419(5) 0.048(3) Uani 1 1 d . U . . .
O6 O 0.5611(3) 0.4800(6) 0.7411(4) 0.0339(15) Uani 1 1 d . . . . .
C19 C 0.5192(5) 0.3761(10) 0.7271(7) 0.047(3) Uani 1 1 d . U . . .
H19 H 0.546900 0.303805 0.738434 0.056 Uiso 1 1 calc R . . . .
C2 C 0.1764(5) -0.1127(13) 0.4101(8) 0.051(6) Uiso 0.5 1 d . . P A -1
C3 C 0.1758(4) -0.2273(12) 0.4390(8) 0.051(6) Uiso 0.5 1 d G . P A -1
C4 C 0.2351(5) -0.2791(9) 0.4900(8) 0.028(4) Uiso 0.5 1 d G . P A -1
C5 C 0.2950(4) -0.2164(9) 0.5122(7) 0.026(4) Uiso 0.5 1 d G . P A -1
C6 C 0.2956(5) -0.1018(9) 0.4833(6) 0.010(3) Uiso 0.5 1 d G . P A -1
C7 C 0.2363(6) -0.0499(9) 0.4323(8) 0.038(6) Uiso 0.5 1 d G . P A -1
C8 C -0.0172(5) 0.4394(10) 0.0263(6) 0.030(4) Uiso 0.5 1 d . . P B -1
C9 C 0.0302(6) 0.3996(10) 0.0966(6) 0.028(4) Uiso 0.5 1 d G . P B -1
C10 C 0.0928(6) 0.4539(11) 0.1287(5) 0.019(4) Uiso 0.5 1 d G . P B -1
C11 C 0.1080(4) 0.5478(11) 0.0906(7) 0.035(4) Uiso 0.5 1 d G . P B -1
C1A C 0.0606(5) 0.5875(9) 0.0203(6) 0.028(4) Uiso 0.5 1 d G . P B -1
C1B C -0.0020(5) 0.5333(10) -0.0118(5) 0.020(3) Uiso 0.5 1 d G . P B -1
C1C C 0.0503(9) 0.4193(15) 0.0863(9) 0.019(3) Uiso 0.5 1 d . . P . .
C1D C 0.2654(10) -0.0969(17) 0.4824(11) 0.029(4) Uiso 0.5 1 d . . P . .
C1E C 0.1105(10) 0.4650(15) 0.1275(9) 0.016(4) Uiso 0.5 1 d . . P B .
C0AA C 0.2148(10) -0.0451(14) 0.4238(10) 0.016(3) Uiso 0.5 1 d . . P A .

loop_
_atom_site_aniso_label
_atom_site_aniso_U_11
_atom_site_aniso_U_22
_atom_site_aniso_U_33
_atom_site_aniso_U_23
_atom_site_aniso_U_13
_atom_site_aniso_U_12
Cd1 0.0256(3) 0.0162(3) 0.0134(3) 0.0050(2) 0.0008(2) 0.0034(2)
O1 0.030(3) 0.022(3) 0.020(3) 0.009(2) -0.004(3) 0.001(3)
O2 0.029(3) 0.027(3) 0.018(3) 0.007(3) -0.004(3) -0.004(3)
O4 0.040(4) 0.017(3) 0.018(3) 0.008(2) -0.006(3) 0.000(3)
O3 0.030(3) 0.023(3) 0.019(3) 0.005(2) 0.001(3) -0.001(3)
O8 0.046(4) 0.033(4) 0.035(4) 0.004(3) 0.019(3) 0.010(3)
O7 0.025(3) 0.024(3) 0.024(3) -0.001(2) 0.006(3) 0.005(2)
O5 0.028(3) 0.028(3) 0.015(3) 0.003(2) -0.003(2) -0.003(3)
N1 0.049(4) 0.028(3) 0.019(3) 0.004(2) -0.011(3) -0.006(3)
N2 0.049(4) 0.028(3) 0.019(3) 0.004(2) -0.011(3) -0.006(3)
C12 0.037(5) 0.016(4) 0.021(4) -0.001(3) 0.005(4) -0.002(4)
C13 0.026(4) 0.028(5) 0.015(4) 0.010(3) -0.005(3) 0.005(4)
C14 0.031(5) 0.031(5) 0.037(5) 0.011(4) 0.003(4) -0.008(4)
C15 0.057(5) 0.035(4) 0.014(3) 0.002(3) -0.013(3) -0.012(4)
C16 0.057(5) 0.035(4) 0.014(3) 0.002(3) -0.013(3) -0.012(4)
C17 0.050(6) 0.022(4) 0.012(4) 0.003(3) 0.002(4) 0.003(4)
C1 0.046(6) 0.015(4) 0.027(5) 0.003(3) 0.014(4) 0.002(4)
C20 0.150(17) 0.055(9) 0.100(13) 0.009(9) 0.094(13) 0.016(10)
C18 0.076(8) 0.030(5) 0.018(4) 0.000(4) -0.001(5) 0.001(5)
O6 0.025(3) 0.032(4) 0.032(4) 0.007(3) -0.001(3) -0.009(3)
C19 0.031(5) 0.036(6) 0.066(7) 0.003(5) 0.013(5) -0.003(5)

loop_
_atom_type_symbol
_atom_type_description
_atom_type_scat_dispersion_real
_atom_type_scat_dispersion_imag
_atom_type_scat_source
C C 0.0033 0.0016 'International Tables Vol C Tables 4.2.6.8 and 6.1.1.4'
H H 0.0000 0.0000 'International Tables Vol C Tables 4.2.6.8 and 6.1.1.4'
Cd Cd -0.8075 1.2024 'International Tables Vol C Tables 4.2.6.8 and 6.1.1.4'
N N 0.0061 0.0033 'International Tables Vol C Tables 4.2.6.8 and 6.1.1.4'
O O 0.0106 0.0060 'International Tables Vol C Tables 4.2.6.8 and 6.1.1.4'

loop_
_geom_angle_atom_site_label_1
_geom_angle_atom_site_label_2
_geom_angle_atom_site_label_3
_geom_angle
_geom_angle_site_symmetry_1
_geom_angle_site_symmetry_3
O1 Cd1 O2 53.5(2) . .
O1 Cd1 O4 132.2(2) . .
O1 Cd1 O3 79.6(2) . .
O1 Cd1 O8 91.7(2) . .
O1 Cd1 O7 88.7(2) . .
O1 Cd1 N1 136.6(2) . .
O4 Cd1 O2 174.3(2) . .
O3 Cd1 O2 132.42(19) . .
O3 Cd1 O4 53.2(2) . .
O8 Cd1 O2 89.5(2) . .
O8 Cd1 O4 90.5(2) . .
O8 Cd1 O3 83.6(2) . .
O8 Cd1 O7 173.7(2) . .
O8 Cd1 N1 90.8(3) . .
O7 Cd1 O2 95.8(2) . .
O7 Cd1 O4 84.6(2) . .
O7 Cd1 O3 90.3(2) . .
O7 Cd1 N1 93.2(3) . .
N1 Cd1 O2 83.2(2) . .
N1 Cd1 O4 91.1(2) . .
N1 Cd1 O3 143.7(2) . .
C12 O1 Cd1 98.0(5) . .
C12 O2 Cd1 86.7(5) . .
C1 O4 Cd1 92.0(5) . .
C1 O3 Cd1 94.3(5) . .
C20 O8 Cd1 123.8(8) . .
C13 N1 Cd1 120.8(6) . .
C13 N1 C17 117.6(8) . .
C17 N1 Cd1 121.5(7) . .
C16 N2 H2 117.5 . .
C18 N2 H2 117.5 . .
C18 N2 C16 125.1(9) . .
O1 C12 C10 112.5(8) . .
O1 C12 C1E 125.4(11) . .
O2 C12 O1 121.7(8) . .
O2 C12 C10 125.5(8) . .
O2 C12 C1E 112.7(10) . .
C1E C12 C10 15.8(8) . .
N1 C13 H13 118.6 . .
N1 C13 C14 122.9(8) . .
C14 C13 H13 118.6 . .
C13 C14 H14 120.7 . .
C15 C14 C13 118.6(9) . .
C15 C14 H14 120.7 . .
C14 C15 H15 119.4 . .
C14 C15 C16 121.1(9) . .
C16 C15 H15 119.4 . .
C15 C16 N2 117.7(9) . .
C15 C16 C17 117.6(8) . .
C17 C16 N2 124.7(9) . .
N1 C17 C16 122.0(9) . .
N1 C17 H17 119.0 . .
C16 C17 H17 119.0 . .
O4 C1 C7 113.1(9) . .
O4 C1 C0AA 125.4(10) . .
O3 C1 O4 120.5(8) . .
O3 C1 C7 125.7(9) . .
O3 C1 C0AA 114.0(11) . .
C0AA C1 C7 16.6(8) . .
O8 C20 H20A 109.5 . .
O8 C20 H20B 109.5 . .
O8 C20 H20C 109.5 . .
H20A C20 H20B 109.5 . .
H20A C20 H20C 109.5 . .
H20B C20 H20C 109.5 . .
O5 C18 N2 125.7(9) . .
O5 C18 C19 121.1(9) . .
N2 C18 C19 112.4(9) . .
C18 C19 H19 109.2 . .
O6 C19 C18 115.2(9) . .
O6 C19 C19 112.1(8) . 2_656
O6 C19 H19 109.2 . .
C19 C19 C18 101.5(11) 2_656 .
C19 C19 H19 109.2 2_656 .
C3 C2 C1D 88.3(7) . .
C7 C2 C3 120.0 . .
C7 C2 C1D 33.3(7) . .
C0AA C2 C3 132.6(11) . .
C0AA C2 C7 14.1(11) . .
C0AA C2 C1D 44.3(11) . .
C4 C3 C2 120.0 . .
C3 C4 C5 120.0 . .
C4 C5 C6 120.0 . .
C4 C5 C1D 97.0(8) . .
C6 C5 C1D 26.1(8) . .
C5 C6 C0AA 114.1(7) . .
C7 C6 C5 120.0 . .
C7 C6 C0AA 6.9(7) . .
C1D C6 C5 85.0(19) . .
C1D C6 C7 46.0(19) . .
C1D C6 C0AA 39.4(19) . .
C2 C7 C1 113.1(9) . .
C2 C7 C6 120.0 . .
C6 C7 C1 126.9(9) . .
C1D C7 C1 141.2(16) . .
C1D C7 C2 100.0(11) . .
C1D C7 C6 26.8(11) . .
C9 C8 C1C 23.8(7) . .
C1B C8 C9 120.0 . .
C1B C8 C1C 98.1(7) . .
C8 C9 C10 120.0 . .
C8 C9 C1E 116.0(7) . .
C10 C9 C1E 6.5(8) . .
C1C C9 C8 85.7(19) . .
C1C C9 C10 41.7(19) . .
C1C C9 C1E 35.4(19) . .
C9 C10 C12 124.0(8) . .
C11 C10 C12 115.9(8) . .
C11 C10 C9 120.0 . .
C1C C10 C12 138.4(14) . .
C1C C10 C9 22.6(10) . .
C1C C10 C11 101.7(10) . .
C10 C11 C1A 120.0 . .
C10 C11 C1C 32.2(6) . .
C1A C11 C1C 88.6(6) . .
C1E C11 C10 15.5(11) . .
C1E C11 C1A 132.6(11) . .
C1E C11 C1C 44.1(11) . .
C1B C1A C11 120.0 . .
C8 C1B C1A 120.0 . .
C8 C1C C11 111.2(11) . .
C9 C1C C8 70.5(18) . .
C9 C1C C10 116(3) . .
C9 C1C C11 147(3) . .
C9 C1C C1E 130(3) . .
C10 C1C C8 148.9(18) . .
C10 C1C C11 46.1(7) . .
C10 C1C C1E 14.1(11) . .
C1E C1C C8 147.2(15) . .
C1E C1C C11 36.8(9) . .
C5 C1D C2 110.9(12) . .
C6 C1D C2 138(2) . .
C6 C1D C5 68.9(18) . .
C6 C1D C7 107(2) . .
C6 C1D C0AA 123(3) . .
C7 C1D C2 46.7(8) . .
C7 C1D C5 144(2) . .
C7 C1D C0AA 15.5(11) . .
C0AA C1D C2 34.2(10) . .
C0AA C1D C5 141.9(17) . .
C12 C1E C9 105.3(12) . .
C11 C1E C12 142.2(18) . .
C11 C1E C9 109.6(14) . .
C11 C1E C1C 99.1(15) . .
C1C C1E C12 117.8(15) . .
C1C C1E C9 15.0(8) . .
C1 C0AA C6 104.8(12) . .
C2 C0AA C1 141.0(18) . .
C2 C0AA C6 112.4(14) . .
C2 C0AA C1D 101.5(16) . .
C1D C0AA C1 117.4(16) . .
C1D C0AA C6 18.1(9) . .

loop_
_geom_bond_atom_site_label_1
_geom_bond_atom_site_label_2
_geom_bond_distance
_geom_bond_site_symmetry_2
Cd1 O1 2.293(6) .
Cd1 O2 2.539(6) .
Cd1 O4 2.435(6) .
Cd1 O3 2.396(6) .
Cd1 O8 2.317(7) .
Cd1 O7 2.318(6) .
Cd1 N1 2.319(8) .
O1 C12 1.256(10) .
O2 C12 1.247(11) .
O4 C1 1.254(11) .
O3 C1 1.239(11) .
O8 C20 1.353(16) .
O5 C18 1.202(13) .
N1 C13 1.345(12) .
N1 C17 1.357(11) .
N2 H2 0.8600 .
N2 C16 1.427(11) .
N2 C18 1.358(13) .
C12 C10 1.536(12) .
C12 C1E 1.474(18) .
C13 H13 0.9300 .
C13 C14 1.364(13) .
C14 H14 0.9300 .
C14 C15 1.358(13) .
C15 H15 0.9300 .
C15 C16 1.365(15) .
C16 C17 1.393(14) .
C17 H17 0.9300 .
C1 C7 1.518(12) .
C1 C0AA 1.494(17) .
C20 H20A 0.9600 .
C20 H20B 0.9600 .
C20 H20C 0.9600 .
C18 C19 1.611(15) .
O6 C19 1.434(12) .
C19 C19 1.45(2) 2_656
C19 H19 0.9800 .
C2 C3 1.3946 .
C2 C7 1.3942 .
C2 C1D 1.89(2) .
C2 C0AA 1.08(2) .
C3 C4 1.3943 .
C4 C5 1.3945 .
C5 C6 1.3946 .
C5 C1D 1.49(2) .
C6 C7 1.3942 .
C6 C1D 0.658(19) .
C6 C0AA 1.79(2) .
C7 C1D 1.05(2) .
C8 C9 1.3945 .
C8 C1B 1.3941 .
C8 C1C 1.475(19) .
C9 C10 1.3951 .
C9 C1C 0.596(18) .
C9 C1E 1.77(2) .
C10 C11 1.3943 .
C10 C1C 1.03(2) .
C11 C1A 1.3946 .
C11 C1C 1.894(18) .
C11 C1E 1.15(2) .
C1A C1B 1.3946 .
C1C C1E 1.33(2) .
C1D C0AA 1.34(3) .

loop_
_geom_torsion_atom_site_label_1
_geom_torsion_atom_site_label_2
_geom_torsion_atom_site_label_3
_geom_torsion_atom_site_label_4
_geom_torsion
_geom_torsion_site_symmetry_4
Cd1 O1 C12 O2 -3.2(10) .
Cd1 O1 C12 C10 -177.5(7) .
Cd1 O1 C12 C1E 171.9(11) .
Cd1 O2 C12 O1 2.8(9) .
Cd1 O2 C12 C10 176.4(10) .
Cd1 O2 C12 C1E -172.8(10) .
Cd1 O4 C1 O3 0.9(10) .
Cd1 O4 C1 C7 172.1(8) .
Cd1 O4 C1 C0AA -175.0(12) .
Cd1 O3 C1 O4 -0.9(10) .
Cd1 O3 C1 C7 -170.9(10) .
Cd1 O3 C1 C0AA 175.4(10) .
Cd1 N1 C13 C14 172.2(8) .
Cd1 N1 C17 C16 -174.3(9) .
O1 C12 C10 C9 8.0(13) .
O1 C12 C10 C11 -167.8(7) .
O1 C12 C10 C1C -15(3) .
O1 C12 C1E C9 21.7(17) .
O1 C12 C1E C11 179(2) .
O1 C12 C1E C1C 13(2) .
O2 C12 C10 C9 -166.1(9) .
O2 C12 C10 C11 18.1(14) .
O2 C12 C10 C1C 170(2) .
O2 C12 C1E C9 -162.9(10) .
O2 C12 C1E C11 -6(3) .
O2 C12 C1E C1C -171.9(13) .
O4 C1 C7 C2 154.8(8) .
O4 C1 C7 C6 -23.5(15) .
O4 C1 C7 C1D 9(3) .
O4 C1 C0AA C2 162(3) .
O4 C1 C0AA C6 -35.7(16) .
O4 C1 C0AA C1D -22(2) .
O3 C1 C7 C2 -34.6(14) .
O3 C1 C7 C6 147.1(10) .
O3 C1 C7 C1D 179(2) .
O3 C1 C0AA C2 -14(3) .
O3 C1 C0AA C6 148.2(10) .
O3 C1 C0AA C1D 162.1(14) .
O5 C18 C19 O6 163.1(11) .
O5 C18 C19 C19 -75.5(12) 2_656
N1 C13 C14 C15 1.4(17) .
N2 C16 C17 N1 -179.6(11) .
N2 C18 C19 O6 -7.5(15) .
N2 C18 C19 C19 113.8(10) 2_656
C12 C10 C11 C1A 176.0(11) .
C12 C10 C11 C1C 161.6(18) .
C12 C10 C11 C1E 28(4) .
C12 C10 C1C C8 154(2) .
C12 C10 C1C C9 59(4) .
C12 C10 C1C C11 -155(2) .
C12 C10 C1C C1E -112(6) .
C13 N1 C17 C16 1.1(16) .
C13 C14 C15 C16 2.7(19) .
C14 C15 C16 N2 177.5(11) .
C14 C15 C16 C17 -5(2) .
C15 C16 C17 N1 2.7(18) .
C16 N2 C18 O5 3(2) .
C16 N2 C18 C19 173.3(11) .
C17 N1 C13 C14 -3.2(16) .
C1 C7 C1D C2 149(2) .
C1 C7 C1D C5 -148(2) .
C1 C7 C1D C6 -70(4) .
C1 C7 C1D C0AA 118(6) .
C18 N2 C16 C15 -168.2(13) .
C18 N2 C16 C17 14(2) .
C2 C3 C4 C5 0.0 .
C2 C7 C1D C5 63(3) .
C2 C7 C1D C6 141(2) .
C2 C7 C1D C0AA -31(4) .
C2 C1D C0AA C1 -178(3) .
C2 C1D C0AA C6 -129(3) .
C3 C2 C7 C1 -178.5(12) .
C3 C2 C7 C6 0.0 .
C3 C2 C7 C1D -19.1(12) .
C3 C2 C1D C5 18.2(11) .
C3 C2 C1D C6 99(4) .
C3 C2 C1D C7 163.5(10) .
C3 C2 C1D C0AA 178(2) .
C3 C2 C0AA C1 173.4(15) .
C3 C2 C0AA C6 12(3) .
C3 C2 C0AA C1D -3(3) .
C3 C4 C5 C6 0.0 .
C3 C4 C5 C1D 13.2(8) .
C4 C5 C6 C7 0.0 .
C4 C5 C6 C1D 31.2(19) .
C4 C5 C6 C0AA 4.0(10) .
C4 C5 C1D C2 -18.3(11) .
C4 C5 C1D C6 -153.2(16) .
C4 C5 C1D C7 -63(3) .
C4 C5 C1D C0AA -37(3) .
C5 C6 C7 C1 178.2(14) .
C5 C6 C7 C2 0.0 .
C5 C6 C7 C1D 46(3) .
C5 C6 C1D C2 -98(3) .
C5 C6 C1D C7 -142(2) .
C5 C6 C1D C0AA -139(2) .
C5 C6 C0AA C1 -177.7(8) .
C5 C6 C0AA C2 -10(2) .
C5 C6 C0AA C1D 46(3) .
C5 C1D C0AA C1 -146(2) .
C5 C1D C0AA C2 32(4) .
C5 C1D C0AA C6 -97(4) .
C6 C5 C1D C2 135(3) .
C6 C5 C1D C7 91(3) .
C6 C5 C1D C0AA 116(4) .
C6 C7 C1D C2 -141(2) .
C6 C7 C1D C5 -78(3) .
C6 C7 C1D C0AA -172(4) .
C6 C1D C0AA C1 -49(3) .
C6 C1D C0AA C2 129(3) .
C7 C1 C0AA C2 -152(6) .
C7 C1 C0AA C6 10(3) .
C7 C1 C0AA C1D 24(3) .
C7 C2 C3 C4 0.0 .
C7 C2 C1D C5 -145(2) .
C7 C2 C1D C6 -64(3) .
C7 C2 C1D C0AA 14(2) .
C7 C2 C0AA C1 143(7) .
C7 C2 C0AA C6 -18(4) .
C7 C2 C0AA C1D -33(5) .
C7 C6 C1D C2 43(2) .
C7 C6 C1D C5 142(2) .
C7 C6 C1D C0AA 2.6(12) .
C7 C6 C0AA C1 -28(7) .
C7 C6 C0AA C2 140(9) .
C7 C6 C0AA C1D -164(8) .
C7 C1D C0AA C1 -39(4) .
C7 C1D C0AA C2 138(6) .
C7 C1D C0AA C6 9(4) .
C8 C9 C10 C12 -175.6(12) .
C8 C9 C10 C11 0.0 .
C8 C9 C10 C1C -39(3) .
C8 C9 C1C C10 147(2) .
C8 C9 C1C C11 99(4) .
C8 C9 C1C C1E 150(3) .
C8 C9 C1E C12 178.5(8) .
C8 C9 C1E C11 13(2) .
C8 C9 C1E C1C -34(3) .
C8 C1C C1E C12 155(2) .
C8 C1C C1E C9 119(5) .
C8 C1C C1E C11 -17(4) .
C9 C8 C1B C1A 0.0 .
C9 C8 C1C C10 -108(4) .
C9 C8 C1C C11 -145(3) .
C9 C8 C1C C1E -134(4) .
C9 C10 C11 C1A 0.0 .
C9 C10 C11 C1C -14.3(11) .
C9 C10 C11 C1E -148(5) .
C9 C10 C1C C8 95(4) .
C9 C10 C1C C11 146(2) .
C9 C10 C1C C1E -171(4) .
C9 C1C C1E C12 36(4) .
C9 C1C C1E C11 -136(3) .
C10 C12 C1E C9 -17(3) .
C10 C12 C1E C11 140(6) .
C10 C12 C1E C1C -26(3) .
C10 C9 C1C C8 -147(2) .
C10 C9 C1C C11 -48(3) .
C10 C9 C1C C1E 3.0(13) .
C10 C9 C1E C12 50(6) .
C10 C9 C1E C11 -115(8) .
C10 C9 C1E C1C -162(7) .
C10 C11 C1A C1B 0.0 .
C10 C11 C1C C8 154(2) .
C10 C11 C1C C9 68(4) .
C10 C11 C1C C1E -16.2(19) .
C10 C11 C1E C12 -134(6) .
C10 C11 C1E C9 23(3) .
C10 C11 C1E C1C 34(4) .
C10 C1C C1E C12 47(4) .
C10 C1C C1E C9 11(5) .
C10 C1C C1E C11 -125(5) .
C11 C10 C1C C8 -52(3) .
C11 C10 C1C C9 -146(2) .
C11 C10 C1C C1E 43(4) .
C11 C1A C1B C8 0.0 .
C11 C1C C1E C12 171(2) .
C11 C1C C1E C9 136(3) .
C1A C11 C1C C8 -13.4(11) .
C1A C11 C1C C9 -100(4) .
C1A C11 C1C C10 -167.6(10) .
C1A C11 C1C C1E 176.2(17) .
C1A C11 C1E C12 -172.6(17) .
C1A C11 C1E C9 -16(2) .
C1A C11 C1E C1C -5(2) .
C1B C8 C9 C10 -0.1 .
C1B C8 C9 C1C -25(2) .
C1B C8 C9 C1E -5.9(9) .
C1B C8 C1C C9 158.4(17) .
C1B C8 C1C C10 51(3) .
C1B C8 C1C C11 13.5(11) .
C1B C8 C1C C1E 24(3) .
C1C C8 C9 C10 25(2) .
C1C C8 C9 C1E 18.9(19) .
C1C C8 C1B C1A -9.8(8) .
C1C C9 C10 C12 -137(3) .
C1C C9 C10 C11 39(3) .
C1C C9 C1E C12 -148(3) .
C1C C9 C1E C11 47(4) .
C1C C10 C11 C1A 14.3(11) .
C1C C10 C11 C1E -133(5) .
C1C C11 C1A C1B 7.6(6) .
C1C C11 C1E C12 -167(4) .
C1C C11 C1E C9 -11.1(9) .
C1D C2 C3 C4 -10.4(6) .
C1D C2 C7 C1 -159.3(19) .
C1D C2 C7 C6 19.1(12) .
C1D C2 C0AA C1 177(4) .
C1D C2 C0AA C6 15.1(10) .
C1D C5 C6 C7 -31.1(19) .
C1D C5 C6 C0AA -27.2(19) .
C1D C6 C7 C1 132(3) .
C1D C6 C7 C2 -46(3) .
C1D C6 C0AA C1 137(3) .
C1D C6 C0AA C2 -55(3) .
C1E C12 C10 C9 155(4) .
C1E C12 C10 C11 -21(3) .
C1E C12 C10 C1C 131(5) .
C1E C9 C10 C12 -121(7) .
C1E C9 C10 C11 54(6) .
C1E C9 C10 C1C 15(6) .
C1E C9 C1C C8 -150(3) .
C1E C9 C1C C10 -3.0(13) .
C1E C9 C1C C11 -51(3) .
C1E C11 C1A C1B 11.2(17) .
C1E C11 C1C C8 170(2) .
C1E C11 C1C C9 84(5) .
C1E C11 C1C C10 16.2(19) .
C0AA C1 C7 C2 14(3) .
C0AA C1 C7 C6 -164(4) .
C0AA C1 C7 C1D -132(5) .
C0AA C2 C3 C4 -8.2(19) .
C0AA C2 C7 C1 -24(5) .
C0AA C2 C7 C6 155(6) .
C0AA C2 C7 C1D 136(6) .
C0AA C2 C1D C5 -159(2) .
C0AA C2 C1D C6 -78(4) .
C0AA C2 C1D C7 -14(2) .
C0AA C6 C7 C1 146(8) .
C0AA C6 C7 C2 -32(7) .
C0AA C6 C7 C1D 14(7) .
C0AA C6 C1D C2 41(2) .
C0AA C6 C1D C5 139(2) .
C0AA C6 C1D C7 -2.6(12) .

loop_
_platon_squeeze_void_nr
_platon_squeeze_void_average_x
_platon_squeeze_void_average_y
_platon_squeeze_void_average_z
_platon_squeeze_void_volume
_platon_squeeze_void_count_electrons
_platon_squeeze_void_content
1 0.500 0.162 0.250 184 45 ' '
2 0.500 -0.162 0.750 184 45 ' '
3 0.000 0.338 0.750 184 45 ' '
4 0.000 0.662 0.250 184 45 ' '
